data_4326397
loop_
_publ_author_name
'Benedict M. Gardner'
'William Lewis'
'Alexander J. Blake'
'Stephen T. Liddle'

_publ_section_title
;
 Halide, Amide, Cationic, Manganese Carbonylate, and Oxide Derivatives of
 Triamidosilylamine Uranium Complexes
;
_journal_name_full 'Inorganic Chemistry'
_journal_page_first 9631
_journal_page_last 9641
_journal_paper_doi 10.1021/ic201372a
_journal_volume 50
_journal_year 2011
_chemical_formula_moiety 'C30 H78 N8 O Si6 U2'
_chemical_formula_sum 'C30 H78 N8 O Si6 U2'
_chemical_formula_weight 1211.60
_chemical_name_systematic
; 
 ? 
;
_space_group_IT_number 148
_symmetry_cell_setting rhombohedral
_symmetry_space_group_name_Hall '-R 3'
_symmetry_space_group_name_H-M 'R -3 :H'
_atom_sites_solution_hydrogens 'geom, Me from difmap'
_atom_sites_solution_primary direct
_atom_sites_solution_secondary difmap
_audit_creation_method 'enCIFer editing of SHELXL97 CIF output'
_cell_angle_alpha 90.00
_cell_angle_beta 90.00
_cell_angle_gamma 120.00
_cell_formula_units_Z 3
_cell_length_a 16.2563(4)
_cell_length_b 16.2563(4)
_cell_length_c 15.1412(8)
_cell_measurement_reflns_used 9904
_cell_measurement_temperature 150(2)
_cell_measurement_theta_max 27.51
_cell_measurement_theta_min 2.50
_cell_volume 3465.2(2)
_computing_cell_refinement 'Bruker SAINT version 6.36a (Bruker, 2000)'
_computing_data_collection 'Bruker SMART version 5.625 (Bruker, 2001)'
_computing_data_reduction 'Bruker SAINT; Bruker SHELXTL (Bruker, 2001)'
_computing_molecular_graphics 'Bruker SHELXTL'
_computing_publication_material 'enCIFer(Allen et al.,2004);PLATON(Spek,2003)'
_computing_structure_refinement 'SHELXL-97 (Sheldrick, 1997)'
_computing_structure_solution 'Bruker SHELXTL'
_diffrn_ambient_temperature 150(2)
_diffrn_measured_fraction_theta_full 0.997
_diffrn_measured_fraction_theta_max 0.997
_diffrn_measurement_device_type 'Bruker SMART APEX CCD diffractometer'
_diffrn_measurement_method '\w rotation with narrow frames'
_diffrn_radiation_monochromator graphite
_diffrn_radiation_source 'normal-focus sealed tube'
_diffrn_radiation_type MoK\a
_diffrn_radiation_wavelength 0.71073
_diffrn_reflns_av_R_equivalents 0.0206
_diffrn_reflns_av_sigmaI/netI 0.0111
_diffrn_reflns_limit_h_max 19
_diffrn_reflns_limit_h_min -19
_diffrn_reflns_limit_k_max 19
_diffrn_reflns_limit_k_min -19
_diffrn_reflns_limit_l_max 18
_diffrn_reflns_limit_l_min -18
_diffrn_reflns_number 11190
_diffrn_reflns_theta_full 24.99
_diffrn_reflns_theta_max 24.99
_diffrn_reflns_theta_min 1.98
_diffrn_standards_decay_% 0
_diffrn_standards_number 0
_exptl_absorpt_coefficient_mu 7.189
_exptl_absorpt_correction_T_max 0.40
_exptl_absorpt_correction_T_min 0.13
_exptl_absorpt_correction_type multi-scan
_exptl_absorpt_process_details '(SADABS; Bruker, 2001)'
_exptl_crystal_colour yellow
_exptl_crystal_density_diffrn 1.742
_exptl_crystal_description plate
_exptl_crystal_F_000 1770
_exptl_crystal_size_max 0.41
_exptl_crystal_size_mid 0.36
_exptl_crystal_size_min 0.14
_refine_diff_density_max 0.819
_refine_diff_density_min -0.265
_refine_diff_density_rms 0.088
_refine_ls_extinction_method none
_refine_ls_goodness_of_fit_ref 1.144
_refine_ls_hydrogen_treatment constr
_refine_ls_matrix_type full
_refine_ls_number_parameters 75
_refine_ls_number_reflns 1352
_refine_ls_number_restraints 0
_refine_ls_restrained_S_all 1.144
_refine_ls_R_factor_all 0.0149
_refine_ls_R_factor_gt 0.0144
_refine_ls_shift/su_max 0.001
_refine_ls_shift/su_mean 0.000
_refine_ls_structure_factor_coef Fsqd
_refine_ls_weighting_details 'calc w=1/[\s^2^(Fo^2^)+(0.0265P)^2^+6.1620P] where P=(Fo^2^+2Fc^2^)/3'
_refine_ls_weighting_scheme calc
_refine_ls_wR_factor_gt 0.0416
_refine_ls_wR_factor_ref 0.0420
_reflns_number_gt 1316
_reflns_number_total 1352
_reflns_threshold_expression I>2\s(I)
_cod_data_source_file ic201372a_si_001_13.cif
_cod_data_source_block 13
_cod_original_sg_symbol_H-M 'R -3'
_cod_database_code 4326397

loop_
_symmetry_equiv_pos_as_xyz
'x, y, z'
'-y, x-y, z'
'-x+y, -x, z'
'x+2/3, y+1/3, z+1/3'
'-y+2/3, x-y+1/3, z+1/3'
'-x+y+2/3, -x+1/3, z+1/3'
'x+1/3, y+2/3, z+2/3'
'-y+1/3, x-y+2/3, z+2/3'
'-x+y+1/3, -x+2/3, z+2/3'
'-x, -y, -z'
'y, -x+y, -z'
'x-y, x, -z'
'-x+2/3, -y+1/3, -z+1/3'
'y+2/3, -x+y+1/3, -z+1/3'
'x-y+2/3, x+1/3, -z+1/3'
'-x+1/3, -y+2/3, -z+2/3'
'y+1/3, -x+y+2/3, -z+2/3'
'x-y+1/3, x+2/3, -z+2/3'

loop_
_atom_site_label
_atom_site_type_symbol
_atom_site_fract_x
_atom_site_fract_y
_atom_site_fract_z
_atom_site_U_iso_or_equiv
_atom_site_adp_type
_atom_site_occupancy
_atom_site_symmetry_multiplicity
_atom_site_calc_flag
_atom_site_refinement_flags
U1 U 1.0000 1.0000 0.140806(10) 0.02198(8) Uani 1 3 d S
O1 O 1.0000 1.0000 0.0000 0.0256(10) Uani 1 6 d S
N1 N 0.85090(16) 0.92323(16) 0.19655(16) 0.0271(5) Uani 1 1 d .
Si1 Si 0.76311(5) 0.94710(5) 0.16654(5) 0.02796(17) Uani 1 1 d .
C1 C 0.6489(2) 0.8372(2) 0.1376(2) 0.0359(7) Uani 1 1 d .
H1A H 0.6576 0.8092 0.0836 0.054 Uiso 1 1 calc R
H1B H 0.5992 0.8537 0.1279 0.054 Uiso 1 1 calc R
H1C H 0.6300 0.7914 0.1861 0.054 Uiso 1 1 calc R
C2 C 0.7326(2) 1.0061(3) 0.2568(2) 0.0442(8) Uani 1 1 d .
H2A H 0.7893 1.0660 0.2731 0.066 Uiso 1 1 calc R
H2B H 0.7095 0.9642 0.3084 0.066 Uiso 1 1 calc R
H2C H 0.6830 1.0191 0.2361 0.066 Uiso 1 1 calc R
C3 C 0.8105(2) 1.0332(2) 0.0728(2) 0.0372(7) Uani 1 1 d .
H3A H 0.8682 1.0908 0.0917 0.056 Uiso 1 1 calc R
H3B H 0.7627 1.0497 0.0545 0.056 Uiso 1 1 calc R
H3C H 0.8255 1.0044 0.0231 0.056 Uiso 1 1 calc R
C4 C 0.8394(2) 0.8745(2) 0.2822(2) 0.0341(7) Uani 1 1 d .
H4A H 0.8598 0.8267 0.2763 0.041 Uiso 1 1 calc R
H4B H 0.7718 0.8414 0.3001 0.041 Uiso 1 1 calc R
C5 C 0.8996(2) 0.9477(2) 0.3520(2) 0.0335(6) Uani 1 1 d .
H5A H 0.8761 0.9928 0.3611 0.040 Uiso 1 1 calc R
H5B H 0.8946 0.9154 0.4089 0.040 Uiso 1 1 calc R
N2 N 1.0000 1.0000 0.3229(3) 0.0280(9) Uani 1 3 d S

loop_
_atom_site_aniso_label
_atom_site_aniso_U_11
_atom_site_aniso_U_22
_atom_site_aniso_U_33
_atom_site_aniso_U_23
_atom_site_aniso_U_13
_atom_site_aniso_U_12
U1 0.02244(9) 0.02244(9) 0.02105(11) 0.000 0.000 0.01122(5)
O1 0.0257(14) 0.0257(14) 0.025(2) 0.000 0.000 0.0128(7)
N1 0.0240(11) 0.0287(12) 0.0283(12) 0.0008(9) 0.0019(9) 0.0129(10)
Si1 0.0216(4) 0.0278(4) 0.0327(4) 0.0000(3) 0.0011(3) 0.0110(3)
C1 0.0249(14) 0.0380(16) 0.0409(17) -0.0008(13) 0.0002(13) 0.0128(13)
C2 0.0344(17) 0.0488(19) 0.053(2) -0.0113(16) 0.0023(15) 0.0234(15)
C3 0.0339(16) 0.0349(16) 0.0434(18) 0.0043(13) 0.0011(13) 0.0176(13)
C4 0.0286(14) 0.0324(15) 0.0355(16) 0.0079(13) 0.0052(12) 0.0109(13)
C5 0.0344(16) 0.0401(16) 0.0261(15) 0.0086(13) 0.0085(12) 0.0187(13)
N2 0.0308(14) 0.0308(14) 0.022(2) 0.000 0.000 0.0154(7)

loop_
_atom_type_symbol
_atom_type_description
_atom_type_scat_dispersion_real
_atom_type_scat_dispersion_imag
_atom_type_scat_source
C C 0.0033 0.0016 'International Tables Vol C Tables 4.2.6.8 and 6.1.1.4'
H H 0.0000 0.0000 'International Tables Vol C Tables 4.2.6.8 and 6.1.1.4'
N N 0.0061 0.0033 'International Tables Vol C Tables 4.2.6.8 and 6.1.1.4'
Si Si 0.0817 0.0704 'International Tables Vol C Tables 4.2.6.8 and 6.1.1.4'
O O 0.0106 0.0060 'International Tables Vol C Tables 4.2.6.8 and 6.1.1.4'
U U -9.6767 9.6646 'International Tables Vol C Tables 4.2.6.8 and 6.1.1.4'

loop_
_geom_angle_atom_site_label_1
_geom_angle_atom_site_label_2
_geom_angle_atom_site_label_3
_geom_angle
_geom_angle_site_symmetry_1
_geom_angle_site_symmetry_3
O1 U1 N1 111.90(6) . 3_675
O1 U1 N1 111.90(6) . .
N1 U1 N1 106.93(7) 3_675 .
O1 U1 N1 111.90(6) . 2_765
N1 U1 N1 106.93(7) 3_675 2_765
N1 U1 N1 106.93(7) . 2_765
O1 U1 N2 180.000(1) . .
N1 U1 N2 68.10(6) 3_675 .
N1 U1 N2 68.10(6) . .
N1 U1 N2 68.10(6) 2_765 .
U1 O1 U1 180.0 10_775 .
C4 N1 Si1 117.11(18) . .
C4 N1 U1 115.79(17) . .
Si1 N1 U1 123.98(12) . .
N1 Si1 C3 107.01(13) . .
N1 Si1 C2 112.68(14) . .
C3 Si1 C2 106.62(16) . .
N1 Si1 C1 112.70(13) . .
C3 Si1 C1 112.16(15) . .
C2 Si1 C1 105.59(15) . .
N1 C4 C5 109.3(2) . .
N2 C5 C4 109.5(3) . .
C5 N2 C5 111.50(18) 3_675 2_765
C5 N2 C5 111.50(18) 3_675 .
C5 N2 C5 111.50(18) 2_765 .
C5 N2 U1 107.4(2) 3_675 .
C5 N2 U1 107.4(2) 2_765 .
C5 N2 U1 107.4(2) . .

loop_
_geom_bond_atom_site_label_1
_geom_bond_atom_site_label_2
_geom_bond_distance
_geom_bond_site_symmetry_2
U1 O1 2.13197(19) .
U1 N1 2.263(2) 3_675
U1 N1 2.263(2) .
U1 N1 2.263(2) 2_765
U1 N2 2.756(4) .
O1 U1 2.13197(19) 10_775
N1 C4 1.482(4) .
N1 Si1 1.717(2) .
Si1 C3 1.868(3) .
Si1 C2 1.874(3) .
Si1 C1 1.875(3) .
C4 C5 1.525(4) .
C5 N2 1.481(3) .
N2 C5 1.481(3) 3_675
N2 C5 1.481(3) 2_765
